data_2236931
loop_
_publ_author_name
'Thanigaimani, Kaliyaperumal'
'Khalib, Nuridayanti Che'
'Arshad, Suhana'
'Razak, Ibrahim Abdul'

_publ_section_title
;
 2,3-Diaminopyridinium 4-methoxyquinoline-2-carboxylate
;
_journal_coeditor_code IS5215
_journal_issue 12
_journal_name_full 'Acta Crystallographica Section E'
_journal_page_first o3444
_journal_page_last o3445
_journal_paper_doi 10.1107/S1600536812047642
_journal_volume 68
_journal_year 2012
_chemical_formula_iupac 'C5 H8 N3 +, C11 H8 N O3 -'
_chemical_formula_moiety 'C5 H8 N3 +, C11 H8 N O3 -'
_chemical_formula_sum 'C16 H16 N4 O3'
_chemical_formula_weight 312.33
_chemical_name_systematic
;
2,3-Diaminopyridinium 4-methoxyquinoline-2-carboxylate
;
_space_group_IT_number 14
_symmetry_cell_setting monoclinic
_symmetry_space_group_name_Hall '-P 2ybc'
_symmetry_space_group_name_H-M 'P 1 21/c 1'
_atom_sites_solution_hydrogens geom
_atom_sites_solution_primary direct
_atom_sites_solution_secondary difmap
_audit_creation_method SHELXL-97
_cell_angle_alpha 90.00
_cell_angle_beta 128.806(4)
_cell_angle_gamma 90.00
_cell_formula_units_Z 4
_cell_length_a 12.4338(12)
_cell_length_b 7.7462(7)
_cell_length_c 19.4626(14)
_cell_measurement_reflns_used 4575
_cell_measurement_temperature 100.0(10)
_cell_measurement_theta_max 31.30
_cell_measurement_theta_min 2.69
_cell_volume 1460.8(2)
_computing_cell_refinement 'SAINT (Bruker, 2009)'
_computing_data_collection 'APEX2 (Bruker, 2009)'
_computing_data_reduction 'SAINT (Bruker, 2009)'
_computing_molecular_graphics 'SHELXTL (Sheldrick, 2008)'
_computing_publication_material 'SHELXTL (Sheldrick, 2008) and PLATON (Spek, 2009)'
_computing_structure_refinement 'SHELXTL (Sheldrick, 2008)'
_computing_structure_solution 'SHELXTL (Sheldrick, 2008)'
_diffrn_ambient_temperature 100.0(10)
_diffrn_measured_fraction_theta_full 0.996
_diffrn_measured_fraction_theta_max 0.996
_diffrn_measurement_device_type
;
Bruker SMART APEXII CCD area-detector
;
_diffrn_measurement_method '\f and \w scans'
_diffrn_radiation_monochromator graphite
_diffrn_radiation_source 'fine-focus sealed tube'
_diffrn_radiation_type MoK\a
_diffrn_radiation_wavelength 0.71073
_diffrn_reflns_av_R_equivalents 0.0363
_diffrn_reflns_av_sigmaI/netI 0.0349
_diffrn_reflns_limit_h_max 18
_diffrn_reflns_limit_h_min -18
_diffrn_reflns_limit_k_max 11
_diffrn_reflns_limit_k_min -11
_diffrn_reflns_limit_l_max 28
_diffrn_reflns_limit_l_min -28
_diffrn_reflns_number 17919
_diffrn_reflns_theta_full 31.44
_diffrn_reflns_theta_max 31.44
_diffrn_reflns_theta_min 2.10
_diffrn_standards_number 0
_exptl_absorpt_coefficient_mu 0.101
_exptl_absorpt_correction_T_max 0.9885
_exptl_absorpt_correction_T_min 0.9759
_exptl_absorpt_correction_type multi-scan
_exptl_absorpt_process_details '(<i>SADABS</i>; Bruker, 2009)'
_exptl_crystal_colour brown
_exptl_crystal_density_diffrn 1.420
_exptl_crystal_density_method 'not measured'
_exptl_crystal_description block
_exptl_crystal_F_000 656
_exptl_crystal_size_max 0.24
_exptl_crystal_size_mid 0.21
_exptl_crystal_size_min 0.11
_refine_diff_density_max 0.536
_refine_diff_density_min -0.240
_refine_ls_extinction_method none
_refine_ls_goodness_of_fit_ref 1.022
_refine_ls_hydrogen_treatment mixed
_refine_ls_matrix_type full
_refine_ls_number_parameters 229
_refine_ls_number_reflns 4820
_refine_ls_number_restraints 0
_refine_ls_restrained_S_all 1.022
_refine_ls_R_factor_all 0.0622
_refine_ls_R_factor_gt 0.0468
_refine_ls_shift/su_max 0.000
_refine_ls_shift/su_mean 0.000
_refine_ls_structure_factor_coef Fsqd
_refine_ls_weighting_details 'calc w=1/[\s^2^(Fo^2^)+(0.0667P)^2^+0.4735P] where P=(Fo^2^+2Fc^2^)/3'
_refine_ls_weighting_scheme calc
_refine_ls_wR_factor_gt 0.1195
_refine_ls_wR_factor_ref 0.1309
_reflns_number_gt 3806
_reflns_number_total 4820
_reflns_threshold_expression I>2\s(I)
_cod_data_source_file is5215.cif
_cod_data_source_block I
_cod_original_sg_symbol_H-M 'P 21/c'
_cod_database_code 2236931
_cod_database_fobs_code 2236931

loop_
_symmetry_equiv_pos_as_xyz
'x, y, z'
'-x, y+1/2, -z+1/2'
'-x, -y, -z'
'x, -y-1/2, z-1/2'

loop_
_atom_site_type_symbol
_atom_site_label
_atom_site_fract_x
_atom_site_fract_y
_atom_site_fract_z
_atom_site_U_iso_or_equiv
_atom_site_adp_type
_atom_site_calc_flag
_atom_site_refinement_flags
_atom_site_occupancy
_atom_site_symmetry_multiplicity
O O1 1.05026(9) 0.82361(12) 0.41897(6) 0.02018(19) Uani d . 1 1
O O2 0.57301(9) 0.98701(12) 0.31851(6) 0.02111(19) Uani d . 1 1
O O3 0.59315(10) 0.93999(14) 0.43875(7) 0.0273(2) Uani d . 1 1
N N1 0.82921(10) 0.75610(13) 0.51232(6) 0.0165(2) Uani d . 1 1
C C1 0.96096(11) 0.69323(14) 0.55691(7) 0.0157(2) Uani d . 1 1
C C2 1.02304(12) 0.60542(16) 0.63772(8) 0.0195(2) Uani d . 1 1
H H2A 0.9720 0.5869 0.6583 0.023 Uiso calc R 1 1
C C3 1.15663(13) 0.54699(16) 0.68650(8) 0.0214(2) Uani d . 1 1
H H3A 1.1969 0.4874 0.7403 0.026 Uiso calc R 1 1
C C4 1.23432(12) 0.57458(16) 0.65750(8) 0.0222(2) Uani d . 1 1
H H4A 1.3269 0.5347 0.6921 0.027 Uiso calc R 1 1
C C5 1.17713(12) 0.65876(16) 0.57956(8) 0.0193(2) Uani d . 1 1
H H5A 1.2303 0.6772 0.5605 0.023 Uiso calc R 1 1
C C6 1.03897(11) 0.71840(15) 0.52728(7) 0.0159(2) Uani d . 1 1
C C7 0.97352(11) 0.80680(15) 0.44581(8) 0.0156(2) Uani d . 1 1
C C8 0.84151(11) 0.87022(15) 0.40172(7) 0.0156(2) Uani d . 1 1
H H8A 0.7961 0.9300 0.3474 0.019 Uiso calc R 1 1
C C9 0.77543(11) 0.84423(15) 0.43910(7) 0.0151(2) Uani d . 1 1
C C10 0.63500(12) 0.92902(15) 0.39471(8) 0.0167(2) Uani d . 1 1
C C11 0.98637(14) 0.90182(19) 0.33460(9) 0.0239(3) Uani d . 1 1
H H11A 1.0535 0.9092 0.3239 0.036 Uiso calc R 1 1
H H11B 0.9545 1.0180 0.3339 0.036 Uiso calc R 1 1
H H11C 0.9075 0.8316 0.2884 0.036 Uiso calc R 1 1
N N2 0.69022(11) 0.60036(14) 0.56941(7) 0.0186(2) Uani d . 1 1
N N3 0.61802(11) 0.86007(14) 0.58672(7) 0.0187(2) Uani d . 1 1
N N4 0.53416(12) 0.68143(16) 0.67353(8) 0.0242(2) Uani d . 1 1
C C12 0.63244(11) 0.68819(15) 0.59866(7) 0.0156(2) Uani d . 1 1
C C13 0.59474(11) 0.59571(16) 0.64456(7) 0.0169(2) Uani d . 1 1
C C14 0.62055(13) 0.41992(16) 0.65640(8) 0.0205(2) Uani d . 1 1
H H14A 0.5978 0.3557 0.6873 0.025 Uiso calc R 1 1
C C15 0.67973(13) 0.33474(17) 0.62363(9) 0.0230(3) Uani d . 1 1
H H15A 0.6954 0.2138 0.6316 0.028 Uiso calc R 1 1
C C16 0.71448(13) 0.42631(16) 0.58045(8) 0.0222(2) Uani d . 1 1
H H16A 0.7550 0.3702 0.5583 0.027 Uiso calc R 1 1
H H1 0.5578(18) 0.916(2) 0.5893(11) 0.026(4) Uiso d . 1 1
H H2 0.6256(18) 0.899(2) 0.5461(11) 0.025(4) Uiso d . 1 1
H H3 0.7185(18) 0.663(2) 0.5421(12) 0.032(5) Uiso d . 1 1
H H4 0.5352(19) 0.630(2) 0.7151(12) 0.032(5) Uiso d . 1 1
H H5 0.525(2) 0.795(3) 0.6708(13) 0.041(5) Uiso d . 1 1

loop_
_atom_site_aniso_label
_atom_site_aniso_U_11
_atom_site_aniso_U_22
_atom_site_aniso_U_33
_atom_site_aniso_U_12
_atom_site_aniso_U_13
_atom_site_aniso_U_23
O1 0.0191(4) 0.0250(4) 0.0228(4) 0.0005(3) 0.0162(4) 0.0014(3)
O2 0.0206(4) 0.0255(5) 0.0171(4) 0.0057(3) 0.0118(3) 0.0008(3)
O3 0.0298(5) 0.0345(5) 0.0303(5) 0.0146(4) 0.0251(4) 0.0128(4)
N1 0.0184(4) 0.0158(4) 0.0181(4) 0.0026(3) 0.0128(4) 0.0007(3)
C1 0.0179(5) 0.0139(5) 0.0172(5) 0.0012(4) 0.0119(4) -0.0007(4)
C2 0.0222(5) 0.0188(5) 0.0184(5) 0.0021(4) 0.0132(5) 0.0010(4)
C3 0.0217(5) 0.0193(6) 0.0169(5) 0.0013(4) 0.0090(4) 0.0009(4)
C4 0.0161(5) 0.0196(6) 0.0229(6) 0.0010(4) 0.0083(5) -0.0010(4)
C5 0.0158(5) 0.0183(5) 0.0226(6) -0.0006(4) 0.0114(4) -0.0026(4)
C6 0.0159(5) 0.0139(5) 0.0180(5) -0.0003(4) 0.0107(4) -0.0024(4)
C7 0.0167(5) 0.0151(5) 0.0189(5) -0.0021(4) 0.0130(4) -0.0028(4)
C8 0.0174(5) 0.0151(5) 0.0165(5) 0.0003(4) 0.0117(4) -0.0007(4)
C9 0.0171(5) 0.0142(5) 0.0165(5) 0.0013(4) 0.0117(4) -0.0009(4)
C10 0.0182(5) 0.0155(5) 0.0197(5) 0.0020(4) 0.0136(4) 0.0005(4)
C11 0.0258(6) 0.0296(7) 0.0236(6) 0.0015(5) 0.0191(5) 0.0027(5)
N2 0.0216(5) 0.0197(5) 0.0207(5) 0.0027(4) 0.0162(4) 0.0017(4)
N3 0.0231(5) 0.0176(5) 0.0226(5) 0.0035(4) 0.0178(4) 0.0037(4)
N4 0.0329(6) 0.0248(6) 0.0300(6) 0.0098(4) 0.0271(5) 0.0095(4)
C12 0.0149(4) 0.0183(5) 0.0146(5) 0.0021(4) 0.0097(4) 0.0010(4)
C13 0.0158(5) 0.0205(5) 0.0159(5) 0.0015(4) 0.0107(4) 0.0023(4)
C14 0.0218(5) 0.0195(5) 0.0231(6) 0.0013(4) 0.0154(5) 0.0038(4)
C15 0.0254(6) 0.0174(5) 0.0260(6) 0.0029(4) 0.0160(5) 0.0017(5)
C16 0.0263(6) 0.0197(6) 0.0237(6) 0.0049(4) 0.0172(5) 0.0004(5)

loop_
_atom_type_symbol
_atom_type_description
_atom_type_scat_dispersion_real
_atom_type_scat_dispersion_imag
_atom_type_scat_source
C C 0.0033 0.0016 'International Tables Vol C Tables 4.2.6.8 and 6.1.1.4'
H H 0.0000 0.0000 'International Tables Vol C Tables 4.2.6.8 and 6.1.1.4'
N N 0.0061 0.0033 'International Tables Vol C Tables 4.2.6.8 and 6.1.1.4'
O O 0.0106 0.0060 'International Tables Vol C Tables 4.2.6.8 and 6.1.1.4'

loop_
_geom_angle_atom_site_label_1
_geom_angle_atom_site_label_2
_geom_angle_atom_site_label_3
_geom_angle
C7 O1 C11 117.67(9)
C9 N1 C1 117.42(10)
N1 C1 C2 118.35(10)
N1 C1 C6 122.84(10)
C2 C1 C6 118.76(10)
C3 C2 C1 120.42(11)
C3 C2 H2A 119.8
C1 C2 H2A 119.8
C2 C3 C4 120.61(11)
C2 C3 H3A 119.7
C4 C3 H3A 119.7
C5 C4 C3 120.36(11)
C5 C4 H4A 119.8
C3 C4 H4A 119.8
C4 C5 C6 120.27(11)
C4 C5 H5A 119.9
C6 C5 H5A 119.9
C5 C6 C1 119.56(11)
C5 C6 C7 123.07(11)
C1 C6 C7 117.36(10)
O1 C7 C8 125.32(11)
O1 C7 C6 115.32(10)
C8 C7 C6 119.35(10)
C7 C8 C9 118.56(10)
C7 C8 H8A 120.7
C9 C8 H8A 120.7
N1 C9 C8 124.34(10)
N1 C9 C10 117.26(10)
C8 C9 C10 118.36(10)
O2 C10 O3 125.12(11)
O2 C10 C9 117.50(10)
O3 C10 C9 117.34(10)
O1 C11 H11A 109.5
O1 C11 H11B 109.5
H11A C11 H11B 109.5
O1 C11 H11C 109.5
H11A C11 H11C 109.5
H11B C11 H11C 109.5
C12 N2 C16 123.66(11)
C12 N2 H3 117.9(11)
C16 N2 H3 118.4(11)
C12 N3 H1 119.7(11)
C12 N3 H2 113.9(11)
H1 N3 H2 116.0(16)
C13 N4 H4 117.5(12)
C13 N4 H5 122.8(13)
H4 N4 H5 115.1(17)
N3 C12 N2 118.40(11)
N3 C12 C13 122.85(11)
N2 C12 C13 118.68(11)
N4 C13 C14 122.73(11)
N4 C13 C12 119.69(11)
C14 C13 C12 117.57(11)
C13 C14 C15 121.28(11)
C13 C14 H14A 119.4
C15 C14 H14A 119.4
C16 C15 C14 119.68(12)
C16 C15 H15A 120.2
C14 C15 H15A 120.2
C15 C16 N2 119.11(11)
C15 C16 H16A 120.4
N2 C16 H16A 120.4

loop_
_geom_bond_atom_site_label_1
_geom_bond_atom_site_label_2
_geom_bond_distance
O1 C7 1.3509(13)
O1 C11 1.4351(15)
O2 C10 1.2501(14)
O3 C10 1.2537(14)
N1 C9 1.3227(15)
N1 C1 1.3755(14)
C1 C2 1.4179(16)
C1 C6 1.4185(16)
C2 C3 1.3743(17)
C2 H2A 0.9500
C3 C4 1.4073(19)
C3 H3A 0.9500
C4 C5 1.3712(18)
C4 H4A 0.9500
C5 C6 1.4174(15)
C5 H5A 0.9500
C6 C7 1.4242(16)
C7 C8 1.3808(15)
C8 C9 1.4121(16)
C8 H8A 0.9500
C9 C10 1.5284(15)
C11 H11A 0.9800
C11 H11B 0.9800
C11 H11C 0.9800
N2 C12 1.3475(15)
N2 C16 1.3688(16)
N2 H3 0.936(18)
N3 C12 1.3441(15)
N3 H1 0.893(18)
N3 H2 0.905(17)
N4 C13 1.3634(16)
N4 H4 0.893(18)
N4 H5 0.88(2)
C12 C13 1.4337(16)
C13 C14 1.3848(17)
C14 C15 1.4041(18)
C14 H14A 0.9500
C15 C16 1.3606(19)
C15 H15A 0.9500
C16 H16A 0.9500

loop_
_geom_hbond_atom_site_label_D
_geom_hbond_atom_site_label_H
_geom_hbond_atom_site_label_A
_geom_hbond_site_symmetry_A
_geom_hbond_distance_DH
_geom_hbond_distance_HA
_geom_hbond_distance_DA
_geom_hbond_angle_DHA
_geom_hbond_publ_flag
N3 H2 O3 . 0.91(2) 1.890(19) 2.7670(18) 162.8(19) yes
N2 H3 N1 . 0.94(2) 1.94(3) 2.843(2) 162.5(19) yes
N3 H1 O3 3_676 0.89(2) 1.94(2) 2.812(2) 163.4(16) yes
N4 H4 O2 4_576 0.893(18) 1.978(19) 2.8617(15) 169.8(17) yes
N4 H5 O2 3_676 0.88(2) 2.17(3) 2.9419(18) 146(3) yes
C4 H4A O2 4_676 0.95 2.45 3.3529(15) 158 yes

loop_
_geom_torsion_atom_site_label_1
_geom_torsion_atom_site_label_2
_geom_torsion_atom_site_label_3
_geom_torsion_atom_site_label_4
_geom_torsion
C9 N1 C1 C2 177.07(11)
C9 N1 C1 C6 -0.38(16)
N1 C1 C2 C3 -177.15(11)
C6 C1 C2 C3 0.41(18)
C1 C2 C3 C4 0.56(19)
C2 C3 C4 C5 -0.68(19)
C3 C4 C5 C6 -0.19(19)
C4 C5 C6 C1 1.15(17)
C4 C5 C6 C7 179.93(11)
N1 C1 C6 C5 176.19(11)
C2 C1 C6 C5 -1.25(17)
N1 C1 C6 C7 -2.65(16)
C2 C1 C6 C7 179.90(11)
C11 O1 C7 C8 -5.09(17)
C11 O1 C7 C6 176.10(10)
C5 C6 C7 O1 2.97(16)
C1 C6 C7 O1 -178.23(10)
C5 C6 C7 C8 -175.92(11)
C1 C6 C7 C8 2.88(16)
O1 C7 C8 C9 -179.05(11)
C6 C7 C8 C9 -0.28(16)
C1 N1 C9 C8 3.32(17)
C1 N1 C9 C10 -174.09(10)
C7 C8 C9 N1 -3.03(18)
C7 C8 C9 C10 174.35(10)
N1 C9 C10 O2 -168.15(11)
C8 C9 C10 O2 14.27(16)
N1 C9 C10 O3 14.14(16)
C8 C9 C10 O3 -163.43(11)
C16 N2 C12 N3 177.71(11)
C16 N2 C12 C13 0.46(17)
N3 C12 C13 N4 3.90(17)
N2 C12 C13 N4 -178.98(11)
N3 C12 C13 C14 -176.96(11)
N2 C12 C13 C14 0.16(16)
N4 C13 C14 C15 178.25(12)
C12 C13 C14 C15 -0.86(18)
C13 C14 C15 C16 0.96(19)
C14 C15 C16 N2 -0.34(19)
C12 N2 C16 C15 -0.37(19)

loop_
_cod_related_entry_id
_cod_related_entry_database
_cod_related_entry_code
1 ChemSpider 30658230
